data_4322087
loop_
_publ_author_name
'Alexander Jockisch'
'Hubert Schmidbaur'

_publ_contact_author
;
   Prof. Dr. H. Schmidbaur
   Anorganisch-chemisches Institut
   der Technischen Universit\"at M\"unchen
   Lichtenbergstra\"se 4
   D-85747 Garching
   Germany
;
_publ_contact_author_email t331344@lrz.tum.de
_publ_contact_author_fax '++49 89 2891-3125'
_publ_contact_author_phone '++49 89 2891-3130'
_publ_section_title
;
 An "Open Cube" Lithium Chloride Tetramer Containing Azetidine Ligands
;
_journal_name_full 'Inorganic Chemistry'
_journal_page_first 3014
_journal_page_last 3016
_journal_paper_doi 10.1021/ic9900307
_journal_volume 38
_journal_year 1999
_chemical_formula_sum 'C18 H42 Cl4 Li4 N6'
_chemical_formula_weight 512.14
_chemical_name_systematic
; 
 ? 
;
_space_group_IT_number 29
_symmetry_cell_setting orthorhombic
_symmetry_space_group_name_Hall 'P 2c -2ac'
_symmetry_space_group_name_H-M 'P c a 21'
_atom_sites_solution_hydrogens geom
_atom_sites_solution_primary direct
_atom_sites_solution_secondary difmap
_audit_creation_method SHELXL
_cell_angle_alpha 90.00
_cell_angle_beta 90.00
_cell_angle_gamma 90.00
_cell_formula_units_Z 4
_cell_length_a 18.2688(8)
_cell_length_b 7.0112(4)
_cell_length_c 22.6479(10)
_cell_measurement_reflns_used 25
_cell_measurement_temperature 196
_cell_measurement_theta_max 16
_cell_measurement_theta_min 13
_cell_volume 2900.9(2)
_computing_cell_refinement 'CAD4 Software (Enraf Nonius 1989)'
_computing_data_collection 'CAD4 Software (Enraf Nonius 1989)'
_computing_data_reduction CADSHEL
_computing_molecular_graphics SHELXTL-PLUS
_computing_publication_material 'Local Programs'
_computing_structure_refinement 'SHELXL-93 (Sheldrick, 1993)'
_computing_structure_solution 'SHELXS-86 (Sheldrick, 1990)'
_diffrn_ambient_temperature 293(2)
_diffrn_measurement_device 'Enraf Nonius CAD4'
_diffrn_radiation_monochromator graphite
_diffrn_radiation_source 'fine-focus sealed tube'
_diffrn_radiation_type MoK\a
_diffrn_radiation_wavelength 0.71073
_diffrn_reflns_av_R_equivalents 0.0000
_diffrn_reflns_av_sigmaI/netI 0.0202
_diffrn_reflns_limit_h_max 23
_diffrn_reflns_limit_h_min 0
_diffrn_reflns_limit_k_max 8
_diffrn_reflns_limit_k_min 0
_diffrn_reflns_limit_l_max 28
_diffrn_reflns_limit_l_min -28
_diffrn_reflns_number 6289
_diffrn_reflns_theta_max 27.03
_diffrn_reflns_theta_min 3.11
_diffrn_standards_decay_% cadshel
_diffrn_standards_number 3
_exptl_absorpt_coefficient_mu 0.424
_exptl_absorpt_correction_type no
_exptl_crystal_colour colourless
_exptl_crystal_density_diffrn 1.173
_exptl_crystal_description 'transparent block'
_exptl_crystal_F_000 1088
_exptl_crystal_size_max 0.50
_exptl_crystal_size_mid 0.50
_exptl_crystal_size_min 0.45
_refine_diff_density_max 1.189
_refine_diff_density_min -.199
_refine_diff_density_rms .064
_refine_ls_abs_structure_details 'Flack H D (1983), Acta Cryst. A39, 876-881'
_refine_ls_abs_structure_Flack 0.09(7)
_refine_ls_extinction_method none
_refine_ls_goodness_of_fit_all 1.046
_refine_ls_goodness_of_fit_obs 1.056
_refine_ls_matrix_type full
_refine_ls_number_parameters 288
_refine_ls_number_reflns 6284
_refine_ls_number_restraints 0
_refine_ls_restrained_S_all 1.074
_refine_ls_restrained_S_obs 1.056
_refine_ls_R_factor_all 0.0548
_refine_ls_R_factor_obs 0.0409
_refine_ls_shift/esd_max -0.001
_refine_ls_shift/esd_mean 0.000
_refine_ls_structure_factor_coef Fsqd
_refine_ls_weighting_details 'w=1/[s^2^(Fo^2^)+( 0.0788P)^2^+0.2736P] where P=(Fo^2^+2Fc^2^)/3'
_refine_ls_weighting_scheme calc
_refine_ls_wR_factor_all 0.1122
_refine_ls_wR_factor_obs 0.1015
_reflns_number_observed 5355
_reflns_number_total 6289
_reflns_observed_criterion >2sigma(I)
_cod_data_source_file ic9900307.cif
_cod_data_source_block jok5
_cod_depositor_comments
;
The following automatic conversions were performed:

'_refine_ls_weighting_scheme' value 'calc w=1/[s^2^(Fo^2^)+(
0.0788P)^2^+0.2736P] where P=(Fo^2^+2Fc^2^)/3' was changed to 'calc'.
New tag '_refine_ls_weighting_details' was created. The value of the
new tag was set to 'w=1/[s^2^(Fo^2^)+( 0.0788P)^2^+0.2736P] where
P=(Fo^2^+2Fc^2^)/3'.

Automatic conversion script
Id: cif_fix_values 3143 2015-03-26 13:38:13Z robertas 

2020-10-03
Z value and formula fixed to values more according to usual
chemical conventions.                 miguel
;
_cod_original_formula_sum 'C9 H21 Cl2 Li2 N3'
_cod_original_formula_weight 256.07
_cod_original_formula_units_Z 8
_cod_original_cell_volume 2900.9(4)
_cod_database_code 4322087

loop_
_symmetry_equiv_pos_as_xyz
'x, y, z'
'-x, -y, z+1/2'
'x+1/2, -y, z'
'-x+1/2, y, z+1/2'

loop_
_atom_site_aniso_label
_atom_site_aniso_U_11
_atom_site_aniso_U_22
_atom_site_aniso_U_33
_atom_site_aniso_U_23
_atom_site_aniso_U_13
_atom_site_aniso_U_12
Cl1 0.0375(4) 0.0275(3) 0.0363(4) 0.0020(4) -0.0066(3) 0.0022(3)
Cl2 0.0367(4) 0.0270(3) 0.0345(4) -0.0020(4) -0.0053(3) -0.0026(3)
Cl3 0.0457(3) 0.0249(3) 0.0337(3) 0.0043(2) 0.0030(3) 0.0076(2)
Cl4 0.0449(3) 0.0253(3) 0.0354(3) -0.0051(2) 0.0028(3) -0.0076(2)
Li1 0.038(3) 0.031(2) 0.040(3) 0.002(3) 0.005(2) 0.002(3)
Li2 0.031(2) 0.029(2) 0.027(3) -0.002(2) 0.000(2) 0.001(2)
Li3 0.052(3) 0.023(2) 0.035(2) 0.000(2) -0.004(2) -0.001(2)
Li4 0.051(3) 0.026(2) 0.033(2) 0.000(2) -0.004(2) 0.001(2)
N1 0.0440(13) 0.0252(11) 0.0340(15) -0.0010(8) 0.0023(9) 0.0017(9)
N2 0.0495(14) 0.0264(10) 0.0325(13) -0.0002(14) -0.0010(12) 0.0007(12)
N3 0.0426(12) 0.0261(12) 0.0326(14) -0.0013(8) 0.0010(9) 0.0000(9)
N4 0.0492(14) 0.0252(10) 0.0360(14) -0.0033(14) -0.0034(12) -0.0001(12)
N5 0.036(2) 0.031(2) 0.0165(14) -0.0014(7) 0.0090(13) 0.0017(7)
N6 0.032(2) 0.048(2) 0.040(2) 0.0029(9) -0.006(2) 0.0032(9)
C41 0.051(3) 0.050(3) 0.019(2) -0.0067(10) 0.004(2) -0.0062(12)
C42 0.085(3) 0.051(2) 0.043(2) 0.008(2) -0.017(2) 0.009(2)
C43 0.043(2) 0.038(2) 0.070(2) -0.0019(15) 0.0003(15) 0.0016(13)
C21 0.071(4) 0.043(3) 0.057(3) 0.0084(14) 0.011(3) 0.0094(15)
C22 0.062(3) 0.051(2) 0.046(2) 0.011(2) -0.017(2) -0.006(2)
C23 0.045(2) 0.042(2) 0.059(2) 0.0000(14) 0.0052(14) -0.0008(14)
C51 0.055(2) 0.074(3) 0.037(2) -0.027(2) -0.003(2) -0.008(2)
C52 0.062(3) 0.100(5) 0.025(2) -0.0033(15) -0.002(2) 0.006(2)
C53 0.074(3) 0.088(4) 0.031(2) 0.015(2) 0.011(2) 0.001(2)
C61 0.056(2) 0.043(2) 0.041(2) 0.012(2) 0.002(2) 0.001(2)
C62 0.086(4) 0.087(4) 0.031(3) 0.001(2) -0.011(3) -0.019(2)
C63 0.054(2) 0.047(2) 0.033(2) -0.0060(13) 0.0003(13) 0.001(2)
C11 0.050(2) 0.044(2) 0.0398(14) -0.0035(12) -0.0108(12) -0.0002(13)
C12 0.0354(14) 0.050(2) 0.051(2) 0.0073(14) -0.0051(12) -0.0110(13)
C13 0.030(2) 0.060(2) 0.038(2) 0.005(2) 0.0009(15) 0.007(2)
C31 0.048(2) 0.042(2) 0.0438(15) 0.0019(13) -0.0099(12) 0.0018(12)
C32 0.0371(14) 0.046(2) 0.057(2) -0.0093(15) -0.0082(13) 0.0083(13)
C33 0.033(2) 0.059(2) 0.052(2) -0.008(2) 0.004(2) -0.001(2)

loop_
_atom_site_label
_atom_site_type_symbol
_atom_site_fract_x
_atom_site_fract_y
_atom_site_fract_z
_atom_site_U_iso_or_equiv
_atom_site_thermal_displace_type
_atom_site_occupancy
_atom_site_calc_flag
_atom_site_refinement_flags
_atom_site_disorder_group
Cl1 Cl 0.32211(5) 0.46233(12) 0.3323 0.0338(2) Uani 1 d . .
Cl2 Cl 0.42939(5) 0.46431(12) 0.55418(3) 0.0327(2) Uani 1 d . .
Cl3 Cl 0.46313(4) 0.16496(8) 0.40571(6) 0.03475(15) Uani 1 d . .
Cl4 Cl 0.28818(4) 0.16370(8) 0.48198(6) 0.03520(15) Uani 1 d . .
Li1 Li 0.4438(4) 0.4672(8) 0.3616(3) 0.0362(13) Uani 1 d . .
Li2 Li 0.3076(4) 0.4712(7) 0.5258(3) 0.0286(11) Uani 1 d . .
Li3 Li 0.3327(3) 0.1702(7) 0.3831(2) 0.0366(10) Uani 1 d . .
Li4 Li 0.4182(3) 0.1707(7) 0.5044(2) 0.0368(10) Uani 1 d . .
N1 N 0.47053(14) 0.6782(3) 0.41777(11) 0.0344(6) Uani 1 d . .
H1A H 0.44739(14) 0.6604(3) 0.45242(11) 0.052 Uiso 1 d R .
H1B H 0.45614(14) 0.7915(3) 0.40311(11) 0.052 Uiso 1 d R .
N2 N 0.44620(15) -0.0488(4) 0.55945(14) 0.0361(5) Uani 1 d . .
H2A H 0.42582(15) -0.1590(4) 0.54737(14) 0.054 Uiso 1 d R .
N3 N 0.28030(13) 0.6759(3) 0.46817(11) 0.0338(6) Uani 1 d . .
H3A H 0.30394(13) 0.6566(3) 0.43383(11) 0.051 Uiso 1 d R .
H3B H 0.29431(13) 0.7895(3) 0.48285(11) 0.051 Uiso 1 d R .
N4 N 0.30573(15) -0.0497(4) 0.32754(14) 0.0368(5) Uani 1 d . .
H4A H 0.32752(15) -0.1596(4) 0.33818(14) 0.055 Uiso 1 d R .
N5 N 0.2247(2) 0.5087(3) 0.5865(2) 0.0278(8) Uani 1 d . .
N6 N 0.5206(2) 0.5029(3) 0.2986(2) 0.0401(10) Uani 1 d . .
C41 C 0.3210(3) -0.0069(4) 0.2635(2) 0.0398(12) Uani 1 d . .
H41A H 0.3393(3) -0.1132(4) 0.2413(2) 0.060 Uiso 1 d R .
H41B H 0.3511(3) 0.1037(4) 0.2574(2) 0.060 Uiso 1 d R .
C42 C 0.2410(4) 0.0290(7) 0.2523(2) 0.0599(13) Uani 1 d . .
H42A H 0.2214(4) -0.0330(7) 0.2180(2) 0.090 Uiso 1 d R .
H42B H 0.2279(4) 0.1615(7) 0.2532(2) 0.090 Uiso 1 d R .
C43 C 0.2274(2) -0.0775(5) 0.3120(2) 0.0503(8) Uani 1 d . .
H43A H 0.1945(2) -0.0125(5) 0.3382(2) 0.076 Uiso 1 d R .
H43B H 0.2135(2) -0.2085(5) 0.3069(2) 0.076 Uiso 1 d R .
C21 C 0.4324(4) -0.0064(5) 0.6220(3) 0.057(2) Uani 1 d . .
H21A H 0.4132(4) -0.1139(5) 0.6433(3) 0.085 Uiso 1 d R .
H21B H 0.4027(4) 0.1050(5) 0.6277(3) 0.085 Uiso 1 d R .
C22 C 0.5131(3) 0.0284(6) 0.6307(2) 0.0530(11) Uani 1 d . .
H22A H 0.5333(3) -0.0345(6) 0.6646(2) 0.079 Uiso 1 d R .
H22B H 0.5275(3) 0.1600(6) 0.6291(2) 0.079 Uiso 1 d R .
C23 C 0.5249(2) -0.0752(5) 0.5751(2) 0.0485(7) Uani 1 d . .
H23A H 0.5583(2) -0.0138(5) 0.5485(2) 0.073 Uiso 1 d R .
H23B H 0.5380(2) -0.2066(5) 0.5806(2) 0.073 Uiso 1 d R .
C51 C 0.2477(3) 0.6613(7) 0.6325(2) 0.0555(11) Uani 1 d . .
H51A H 0.2070(3) 0.7342(7) 0.6468(2) 0.083 Uiso 1 d R .
H51B H 0.2871(3) 0.7433(7) 0.6206(2) 0.083 Uiso 1 d R .
C52 C 0.2710(3) 0.5028(6) 0.6722(2) 0.062(2) Uani 1 d . .
H52A H 0.2503(3) 0.5135(6) 0.7110(2) 0.093 Uiso 1 d R .
H52B H 0.3231(3) 0.4871(6) 0.6743(2) 0.093 Uiso 1 d R .
C53 C 0.2330(3) 0.3616(9) 0.6358(2) 0.0644(14) Uani 1 d . .
H53A H 0.2639(3) 0.2556(9) 0.6258(2) 0.097 Uiso 1 d R .
H53B H 0.1870(3) 0.3185(9) 0.6514(2) 0.097 Uiso 1 d R .
C61 C 0.5082(3) 0.6415(6) 0.2532(2) 0.0465(9) Uani 1 d . .
H61A H 0.5512(3) 0.7015(6) 0.2374(2) 0.070 Uiso 1 d R .
H61B H 0.4725(3) 0.7348(6) 0.2649(2) 0.070 Uiso 1 d R .
C62 C 0.4749(4) 0.4760(8) 0.2135(2) 0.068(2) Uani 1 d . .
H62A H 0.4905(4) 0.4806(8) 0.1730(2) 0.102 Uiso 1 d R .
H62B H 0.4230(4) 0.4573(8) 0.2168(2) 0.102 Uiso 1 d R .
C63 C 0.5242(2) 0.3508(6) 0.2558(2) 0.0447(8) Uani 1 d . .
H63A H 0.4998(2) 0.2370(6) 0.2688(2) 0.067 Uiso 1 d R .
H63B H 0.5722(2) 0.3235(6) 0.2408(2) 0.067 Uiso 1 d R .
C11 C 0.5499(2) 0.6821(5) 0.42771(14) 0.0448(7) Uani 1 d . .
H11A H 0.5647(2) 0.5654(5) 0.44642(14) 0.067 Uiso 1 d R .
H11B H 0.5614(2) 0.7854(5) 0.45397(14) 0.067 Uiso 1 d R .
C12 C 0.5928(2) 0.7049(5) 0.3708(2) 0.0454(7) Uani 1 d . .
H12A H 0.6420(2) 0.7419(5) 0.3804(2) 0.068 Uiso 1 d R .
H12B H 0.5712(2) 0.8074(5) 0.3488(2) 0.068 Uiso 1 d R .
C13 C 0.5929(2) 0.5321(6) 0.3299(2) 0.0426(8) Uani 1 d . .
H13A H 0.6317(2) 0.5462(6) 0.3016(2) 0.064 Uiso 1 d R .
H13B H 0.6034(2) 0.4220(6) 0.3536(2) 0.064 Uiso 1 d R .
C31 C 0.2005(2) 0.6749(5) 0.45845(15) 0.0447(7) Uani 1 d . .
H31A H 0.1870(2) 0.5562(5) 0.44035(15) 0.067 Uiso 1 d R .
H31B H 0.1879(2) 0.7756(5) 0.43157(15) 0.067 Uiso 1 d R .
C32 C 0.1571(2) 0.6995(5) 0.5150(2) 0.0469(7) Uani 1 d . .
H32A H 0.1069(2) 0.7229(5) 0.5047(2) 0.070 Uiso 1 d R .
H32B H 0.1749(2) 0.8108(5) 0.5351(2) 0.070 Uiso 1 d R .
C33 C 0.1577(2) 0.5311(6) 0.5565(3) 0.0477(9) Uani 1 d . .
H33A H 0.1201(2) 0.5470(6) 0.5857(3) 0.072 Uiso 1 d R .
H33B H 0.1475(2) 0.4158(6) 0.5352(3) 0.072 Uiso 1 d R .

loop_
_atom_type_symbol
_atom_type_description
_atom_type_scat_dispersion_real
_atom_type_scat_dispersion_imag
_atom_type_scat_source
C C .0033 .0016 'International Tables Vol C Tables 4.2.6.8 and 6.1.1.4'
H H .0000 .0000 'International Tables Vol C Tables 4.2.6.8 and 6.1.1.4'
N N .0061 .0033 'International Tables Vol C Tables 4.2.6.8 and 6.1.1.4'
Cl Cl .1484 .1585 'International Tables Vol C Tables 4.2.6.8 and 6.1.1.4'
Li Li -.0003 .0001 'International Tables Vol C Tables 4.2.6.8 and 6.1.1.4'

loop_
_geom_angle_atom_site_label_1
_geom_angle_atom_site_label_2
_geom_angle_atom_site_label_3
_geom_angle
_geom_angle_site_symmetry_1
_geom_angle_site_symmetry_3
_geom_angle_publ_flag
Li1 Cl1 Li3 78.1(2) . . ?
Li2 Cl2 Li4 78.6(2) . . ?
Li1 Cl3 Li4 109.2(2) . . ?
Li1 Cl3 Li3 75.7(2) . . ?
Li4 Cl3 Li3 81.9(2) . . ?
Li3 Cl4 Li2 108.7(2) . . ?
Li3 Cl4 Li4 82.1(2) . . ?
Li2 Cl4 Li4 75.6(2) . . ?
N1 Li1 N6 100.8(3) . . ?
N1 Li1 Cl1 115.1(3) . . ?
N6 Li1 Cl1 117.8(4) . . ?
N1 Li1 Cl3 110.8(4) . . ?
N6 Li1 Cl3 107.8(3) . . ?
Cl1 Li1 Cl3 104.5(3) . . ?
N1 Li1 Li3 125.6(3) . . ?
N6 Li1 Li3 133.1(3) . . ?
Cl1 Li1 Li3 51.5(2) . . ?
Cl3 Li1 Li3 53.2(2) . . ?
N3 Li2 N5 99.3(3) . . ?
N3 Li2 Cl2 115.8(3) . . ?
N5 Li2 Cl2 121.5(3) . . ?
N3 Li2 Cl4 109.7(3) . . ?
N5 Li2 Cl4 106.4(3) . . ?
Cl2 Li2 Cl4 103.7(2) . . ?
N3 Li2 Li4 125.0(3) . . ?
N5 Li2 Li4 134.5(3) . . ?
Cl2 Li2 Li4 51.3(2) . . ?
Cl4 Li2 Li4 52.67(14) . . ?
N4 Li3 Cl1 109.5(2) . . ?
N4 Li3 Cl4 118.7(2) . . ?
Cl1 Li3 Cl4 116.6(2) . . ?
N4 Li3 Cl3 110.6(2) . . ?
Cl1 Li3 Cl3 101.3(2) . . ?
Cl4 Li3 Cl3 97.8(2) . . ?
N4 Li3 Li1 126.5(3) . . ?
Cl1 Li3 Li1 50.4(2) . . ?
Cl4 Li3 Li1 113.8(2) . . ?
Cl3 Li3 Li1 51.1(2) . . ?
N4 Li3 Li4 130.8(3) . . ?
Cl1 Li3 Li4 117.7(2) . . ?
Cl4 Li3 Li4 49.61(12) . . ?
Cl3 Li3 Li4 48.26(12) . . ?
Li1 Li3 Li4 78.6(2) . . ?
N2 Li4 Cl2 110.1(2) . . ?
N2 Li4 Cl3 118.2(2) . . ?
Cl2 Li4 Cl3 115.7(2) . . ?
N2 Li4 Cl4 110.9(2) . . ?
Cl2 Li4 Cl4 101.7(2) . . ?
Cl3 Li4 Cl4 98.1(2) . . ?
N2 Li4 Li2 127.3(3) . . ?
Cl2 Li4 Li2 50.1(2) . . ?
Cl3 Li4 Li2 113.6(2) . . ?
Cl4 Li4 Li2 51.8(2) . . ?
N2 Li4 Li3 130.7(3) . . ?
Cl2 Li4 Li3 117.4(2) . . ?
Cl3 Li4 Li3 49.80(12) . . ?
Cl4 Li4 Li3 48.31(12) . . ?
Li2 Li4 Li3 78.8(2) . . ?
C11 N1 Li1 110.5(3) . . ?
C11 N1 H1A 109.4(2) . . ?
Li1 N1 H1A 109.6(2) . . ?
C11 N1 H1B 109.2(2) . . ?
Li1 N1 H1B 110.2(2) . . ?
H1A N1 H1B 107.9 . . ?
C21 N2 C23 87.8(3) . . ?
C21 N2 Li4 113.1(3) . . ?
C23 N2 Li4 118.6(3) . . ?
C21 N2 H2A 113.3(2) . . ?
C23 N2 H2A 111.4(2) . . ?
Li4 N2 H2A 110.9(2) . . ?
C31 N3 Li2 109.9(3) . . ?
C31 N3 H3A 110.2(2) . . ?
Li2 N3 H3A 109.6(2) . . ?
C31 N3 H3B 109.9(2) . . ?
Li2 N3 H3B 108.8(2) . . ?
H3A N3 H3B 108.4 . . ?
C43 N4 C41 88.6(3) . . ?
C43 N4 Li3 118.4(3) . . ?
C41 N4 Li3 113.3(3) . . ?
C43 N4 H4A 112.2(2) . . ?
C41 N4 H4A 110.3(2) . . ?
Li3 N4 H4A 111.9(2) . . ?
C33 N5 C53 120.9(3) . . ?
C33 N5 C51 118.8(3) . . ?
C53 N5 C51 87.0(4) . . ?
C33 N5 Li2 109.3(4) . . ?
C53 N5 Li2 109.2(3) . . ?
C51 N5 Li2 109.7(3) . . ?
C61 N6 C63 91.4(4) . . ?
C61 N6 C13 112.5(3) . . ?
C63 N6 C13 112.1(3) . . ?
C61 N6 Li1 118.8(3) . . ?
C63 N6 Li1 114.5(3) . . ?
C13 N6 Li1 107.1(4) . . ?
C42 C41 N4 90.9(4) . . ?
C42 C41 H41A 112.3(2) . . ?
N4 C41 H41A 114.5(2) . . ?
C42 C41 H41B 113.4(2) . . ?
N4 C41 H41B 113.9(2) . . ?
H41A C41 H41B 110.6 . . ?
C41 C42 C43 85.9(3) . . ?
C41 C42 H42A 115.1(3) . . ?
C43 C42 H42A 115.1(2) . . ?
C41 C42 H42B 113.6(2) . . ?
C43 C42 H42B 113.8(2) . . ?
H42A C42 H42B 111.3 . . ?
N4 C43 C42 89.4(3) . . ?
N4 C43 H43A 113.2(2) . . ?
C42 C43 H43A 114.0(2) . . ?
N4 C43 H43B 114.1(2) . . ?
C42 C43 H43B 113.3(2) . . ?
H43A C43 H43B 111.3 . . ?
N2 C21 C22 89.4(4) . . ?
N2 C21 H21A 112.8(2) . . ?
C22 C21 H21A 114.7(2) . . ?
N2 C21 H21B 113.1(2) . . ?
C22 C21 H21B 113.8(2) . . ?
H21A C21 H21B 111.4 . . ?
C23 C22 C21 87.3(4) . . ?
C23 C22 H22A 113.7(2) . . ?
C21 C22 H22A 114.0(3) . . ?
C23 C22 H22B 113.8(2) . . ?
C21 C22 H22B 114.8(2) . . ?
H22A C22 H22B 111.4 . . ?
C22 C23 N2 90.0(3) . . ?
C22 C23 H23A 114.2(2) . . ?
N2 C23 H23A 114.1(2) . . ?
C22 C23 H23B 113.6(2) . . ?
N2 C23 H23B 112.9(2) . . ?
H23A C23 H23B 110.7 . . ?
C52 C51 N5 88.2(3) . . ?
C52 C51 H51A 114.5(3) . . ?
N5 C51 H51A 112.6(2) . . ?
C52 C51 H51B 113.7(3) . . ?
N5 C51 H51B 115.3(2) . . ?
H51A C51 H51B 111.0 . . ?
C53 C52 C51 91.7(4) . . ?
C53 C52 H52A 112.4(3) . . ?
C51 C52 H52A 112.5(3) . . ?
C53 C52 H52B 114.9(3) . . ?
C51 C52 H52B 113.6(3) . . ?
H52A C52 H52B 110.7 . . ?
C52 C53 N5 90.1(4) . . ?
C52 C53 H53A 112.2(3) . . ?
N5 C53 H53A 114.0(2) . . ?
C52 C53 H53B 115.0(3) . . ?
N5 C53 H53B 113.2(2) . . ?
H53A C53 H53B 111.0 . . ?
N6 C61 C62 88.4(3) . . ?
N6 C61 H61A 115.8(2) . . ?
C62 C61 H61A 115.0(3) . . ?
N6 C61 H61B 111.8(2) . . ?
C62 C61 H61B 113.2(3) . . ?
H61A C61 H61B 111.0 . . ?
C63 C62 C61 81.1(4) . . ?
C63 C62 H62A 115.3(3) . . ?
C61 C62 H62A 113.7(3) . . ?
C63 C62 H62B 116.1(3) . . ?
C61 C62 H62B 115.7(3) . . ?
H62A C62 H62B 111.9 . . ?
N6 C63 C62 88.4(3) . . ?
N6 C63 H63A 112.7(2) . . ?
C62 C63 H63A 112.5(3) . . ?
N6 C63 H63B 115.2(2) . . ?
C62 C63 H63B 114.7(3) . . ?
H63A C63 H63B 111.5 . . ?
N1 C11 C12 112.5(2) . . ?
N1 C11 H11A 109.2(2) . . ?
C12 C11 H11A 108.6(2) . . ?
N1 C11 H11B 108.9(2) . . ?
C12 C11 H11B 109.5(2) . . ?
H11A C11 H11B 107.9 . . ?
C11 C12 C13 115.7(3) . . ?
C11 C12 H12A 108.7(2) . . ?
C13 C12 H12A 110.5(2) . . ?
C11 C12 H12B 107.9(2) . . ?
C13 C12 H12B 106.2(2) . . ?
H12A C12 H12B 107.5 . . ?
N6 C13 C12 113.0(3) . . ?
N6 C13 H13A 110.2(2) . . ?
C12 C13 H13A 108.9(2) . . ?
N6 C13 H13B 109.1(2) . . ?
C12 C13 H13B 107.4(2) . . ?
H13A C13 H13B 108.0 . . ?
N3 C31 C32 113.0(2) . . ?
N3 C31 H31A 108.8(2) . . ?
C32 C31 H31A 109.0(2) . . ?
N3 C31 H31B 109.09(15) . . ?
C32 C31 H31B 109.1(2) . . ?
H31A C31 H31B 107.8 . . ?
C33 C32 C31 115.7(3) . . ?
C33 C32 H32A 106.9(2) . . ?
C31 C32 H32A 108.3(2) . . ?
C33 C32 H32B 109.8(2) . . ?
C31 C32 H32B 108.4(2) . . ?
H32A C32 H32B 107.5 . . ?
N5 C33 C32 113.2(3) . . ?
N5 C33 H33A 107.7(3) . . ?
C32 C33 H33A 109.5(2) . . ?
N5 C33 H33B 108.5(2) . . ?
C32 C33 H33B 110.1(2) . . ?
H33A C33 H33B 107.8 . . ?

loop_
_geom_bond_atom_site_label_1
_geom_bond_atom_site_label_2
_geom_bond_distance
_geom_bond_site_symmetry_2
_geom_bond_publ_flag
Cl1 Li1 2.321(8) . ?
Cl1 Li3 2.358(5) . ?
Cl2 Li2 2.317(7) . ?
Cl2 Li4 2.356(5) . ?
Cl3 Li1 2.369(6) . ?
Cl3 Li4 2.381(5) . ?
Cl3 Li3 2.438(5) . ?
Cl4 Li3 2.382(5) . ?
Cl4 Li2 2.400(6) . ?
Cl4 Li4 2.430(5) . ?
Li1 N1 2.011(7) . ?
Li1 N6 2.016(9) . ?
Li1 Li3 2.948(8) . ?
Li2 N3 2.003(7) . ?
Li2 N5 2.061(8) . ?
Li2 Li4 2.960(8) . ?
Li3 N4 2.051(5) . ?
Li3 Li4 3.160(5) . ?
Li4 N2 2.046(5) . ?
N1 C11 1.467(4) . ?
N1 H1A 0.90 . ?
N1 H1B 0.90 . ?
N2 C21 1.470(8) . ?
N2 C23 1.492(4) . ?
N2 H2A 0.90 . ?
N3 C31 1.475(4) . ?
N3 H3A 0.90 . ?
N3 H3B 0.90 . ?
N4 C43 1.486(4) . ?
N4 C41 1.507(6) . ?
N4 H4A 0.90 . ?
N5 C33 1.410(6) . ?
N5 C53 1.528(6) . ?
N5 C51 1.551(5) . ?
N6 C61 1.434(5) . ?
N6 C63 1.444(5) . ?
N6 C13 1.512(5) . ?
C41 C42 1.504(8) . ?
C41 H41A 0.96 . ?
C41 H41B 0.96 . ?
C42 C43 1.563(6) . ?
C42 H42A 0.96 . ?
C42 H42B 0.96 . ?
C43 H43A 0.96 . ?
C43 H43B 0.96 . ?
C21 C22 1.507(9) . ?
C21 H21A 0.96 . ?
C21 H21B 0.96 . ?
C22 C23 1.469(7) . ?
C22 H22A 0.96 . ?
C22 H22B 0.96 . ?
C23 H23A 0.96 . ?
C23 H23B 0.96 . ?
C51 C52 1.491(7) . ?
C51 H51A 0.96 . ?
C51 H51B 0.96 . ?
C52 C53 1.463(7) . ?
C52 H52A 0.96 . ?
C52 H52B 0.96 . ?
C53 H53A 0.96 . ?
C53 H53B 0.96 . ?
C61 C62 1.588(7) . ?
C61 H61A 0.96 . ?
C61 H61B 0.96 . ?
C62 C63 1.581(7) . ?
C62 H62A 0.96 . ?
C62 H62B 0.96 . ?
C63 H63A 0.96 . ?
C63 H63B 0.96 . ?
C11 C12 1.516(4) . ?
C11 H11A 0.96 . ?
C11 H11B 0.96 . ?
C12 C13 1.526(6) . ?
C12 H12A 0.96 . ?
C12 H12B 0.96 . ?
C13 H13A 0.96 . ?
C13 H13B 0.96 . ?
C31 C32 1.515(5) . ?
C31 H31A 0.96 . ?
C31 H31B 0.96 . ?
C32 C33 1.509(6) . ?
C32 H32A 0.96 . ?
C32 H32B 0.96 . ?
C33 H33A 0.96 . ?
C33 H33B 0.96 . ?
